data_2018320
loop_
_publ_author_name
'Hendsbee, Arthur D.'
'Masuda, Jason D.'
'Pi\'orko, Adam'

_publ_section_title
;
 [\h^6^-1-Chloro-2-(pyrrolidin-1-yl)benzene](\h^5^-cyclopentadienyl)iron(II)
 hexafluoridophosphate and
 (\h^5^-cyclopentadienyl){2-[\h^6^-2-(pyrrolidin-1-yl)phenyl]phenol}iron(II)
 hexafluoridophosphate
;
_journal_coeditor_code FN3089
_journal_issue 12
_journal_name_full 'Acta Crystallographica Section C'
_journal_page_first m391
_journal_page_last m394
_journal_paper_doi 10.1107/S0108270111049407
_journal_volume 67
_journal_year 2011
_chemical_formula_iupac '[Fe (C5 H5) (C10 H12 Cl N)] P F6'
_chemical_formula_moiety 'C15 H17 Cl Fe N +, F6 P -'
_chemical_formula_sum 'C15 H17 Cl F6 Fe N P'
_chemical_formula_weight 447.57
_chemical_name_systematic
;
[\h^6^-1-Chloro-2-(pyrrolidin-1-yl)benzene](\h^5^-cyclopentadienyl)iron(II)
hexafluoridophosphate
;
_space_group_IT_number 4
_symmetry_cell_setting monoclinic
_symmetry_space_group_name_Hall 'P 2yb'
_symmetry_space_group_name_H-M 'P 1 21 1'
_atom_sites_solution_hydrogens geom
_atom_sites_solution_primary direct
_atom_sites_solution_secondary difmap
_audit_creation_method SHELXL-97
_cell_angle_alpha 90.00
_cell_angle_beta 95.183(4)
_cell_angle_gamma 90.00
_cell_formula_units_Z 2
_cell_length_a 7.000(2)
_cell_length_b 13.401(4)
_cell_length_c 8.805(3)
_cell_measurement_reflns_used 4368
_cell_measurement_temperature 100(2)
_cell_measurement_theta_max .7457
_cell_measurement_theta_min 0.5334
_cell_volume 822.6(4)
_computing_cell_refinement 'SAINT (Bruker, 2010)'
_computing_data_collection 'APEX2 (Bruker, 2010)'
_computing_data_reduction 'SAINT (Bruker, 2010)'
_computing_molecular_graphics 'ORTEP-3 for Windows (Farrugia, 1997)'
_computing_publication_material 'SHELXL97 (Sheldrick, 2008)'
_computing_structure_refinement 'SHELXL97 (Sheldrick, 2008)'
_computing_structure_solution 'SHELXS97 (Sheldrick, 2008)'
_diffrn_ambient_temperature 100(2)
_diffrn_measured_fraction_theta_full 0.999
_diffrn_measured_fraction_theta_max 0.999
_diffrn_measurement_device_type 'Bruker APEXII CCD'
_diffrn_measurement_method '\f and \w scans'
_diffrn_radiation_monochromator graphite
_diffrn_radiation_source 'fine-focus sealed tube'
_diffrn_radiation_type MoK\a
_diffrn_radiation_wavelength 0.71073
_diffrn_reflns_av_R_equivalents 0.0578
_diffrn_reflns_av_sigmaI/netI 0.0699
_diffrn_reflns_limit_h_max 8
_diffrn_reflns_limit_h_min -8
_diffrn_reflns_limit_k_max 15
_diffrn_reflns_limit_k_min -15
_diffrn_reflns_limit_l_max 10
_diffrn_reflns_limit_l_min -10
_diffrn_reflns_number 7536
_diffrn_reflns_theta_full 24.99
_diffrn_reflns_theta_max 24.99
_diffrn_reflns_theta_min 2.32
_exptl_absorpt_coefficient_mu 1.233
_exptl_absorpt_correction_T_max 0.7457
_exptl_absorpt_correction_T_min 0.5216
_exptl_absorpt_correction_type multi-scan
_exptl_absorpt_process_details '(SADABS; Bruker, 2008)'
_exptl_crystal_colour orange
_exptl_crystal_density_diffrn 1.800
_exptl_crystal_density_method 'not measured'
_exptl_crystal_description plate
_exptl_crystal_F_000 452
_exptl_crystal_size_max .2430
_exptl_crystal_size_mid .2017
_exptl_crystal_size_min .1463
_refine_diff_density_max 1.885
_refine_diff_density_min -1.124
_refine_ls_abs_structure_details 'Flack (1983), 1374 Friedel pairs'
_refine_ls_abs_structure_Flack 0.36(5)
_refine_ls_extinction_method none
_refine_ls_goodness_of_fit_ref 1.093
_refine_ls_hydrogen_treatment constr
_refine_ls_matrix_type full
_refine_ls_number_parameters 227
_refine_ls_number_reflns 2880
_refine_ls_number_restraints 507
_refine_ls_restrained_S_all 1.004
_refine_ls_R_factor_all 0.0906
_refine_ls_R_factor_gt 0.0805
_refine_ls_shift/su_max 0.000
_refine_ls_shift/su_mean 0.000
_refine_ls_structure_factor_coef Fsqd
_refine_ls_weighting_details 'calc w=1/[\s^2^(Fo^2^)+(0.0848P)^2^+8.2992P] where P=(Fo^2^+2Fc^2^)/3'
_refine_ls_weighting_scheme calc
_refine_ls_wR_factor_gt 0.1994
_refine_ls_wR_factor_ref 0.2064
_reflns_number_gt 2553
_reflns_number_total 2880
_reflns_threshold_expression I>2\s(I)
_cod_data_source_file fn3089.cif
_cod_data_source_block I
_cod_original_sg_symbol_H-M P21
_cod_database_code 2018320
_cod_database_fobs_code 2018320

loop_
_symmetry_equiv_pos_as_xyz
'x, y, z'
'-x, y+1/2, -z'

loop_
_atom_site_type_symbol
_atom_site_label
_atom_site_fract_x
_atom_site_fract_y
_atom_site_fract_z
_atom_site_U_iso_or_equiv
_atom_site_adp_type
_atom_site_calc_flag
_atom_site_refinement_flags
_atom_site_occupancy
_atom_site_symmetry_multiplicity
Fe Fe1 0.91533(18) 0.75779(9) 0.53024(15) 0.0205(3) Uani d U 1 1
C C1 0.6598(14) 0.6771(7) 0.5177(11) 0.0211(4) Uani d U 1 1
C C2 0.6209(11) 0.7545(8) 0.4082(10) 0.0211(4) Uani d U 1 1
C C3 0.6892(14) 0.8507(7) 0.4600(11) 0.0211(4) Uani d U 1 1
C C4 0.7497(13) 0.8719(7) 0.6117(11) 0.0211(4) Uani d U 1 1
C C5 0.7738(13) 0.7949(7) 0.7184(11) 0.0212(4) Uani d U 1 1
C C6 0.7265(14) 0.6970(7) 0.6696(11) 0.0212(4) Uani d U 1 1
H H3 0.7101 0.9025 0.3815 0.025 Uiso calc R 1 1
H H4 0.8116 0.9378 0.6369 0.025 Uiso calc R 1 1
H H5 0.8476 0.8066 0.8195 0.025 Uiso calc R 1 1
H H6 0.7703 0.6399 0.7371 0.025 Uiso calc R 1 1
Cl Cl1 0.6057(4) 0.55268(16) 0.4851(3) 0.0308(6) Uani d . 1 1
N N1 0.5490(10) 0.7411(6) 0.2630(9) 0.0229(17) Uani d . 1 1
C C11 0.5404(17) 0.6456(7) 0.1773(11) 0.029(2) Uani d . 1 1
H H11A 0.4257 0.6064 0.1977 0.035 Uiso calc R 1 1
H H11B 0.6567 0.6049 0.2036 0.035 Uiso calc R 1 1
C C12 0.529(2) 0.6809(10) 0.0081(13) 0.042(3) Uani d . 1 1
H H12A 0.6580 0.6915 -0.0263 0.051 Uiso calc R 1 1
H H12B 0.4574 0.6326 -0.0606 0.051 Uiso calc R 1 1
C C13 0.4210(17) 0.7779(11) 0.0169(12) 0.042(3) Uani d . 1 1
H H13A 0.2829 0.7656 0.0256 0.050 Uiso calc R 1 1
H H13B 0.4350 0.8195 -0.0744 0.050 Uiso calc R 1 1
C C14 0.5143(17) 0.8280(8) 0.1602(12) 0.032(3) Uani d . 1 1
H H14A 0.6356 0.8616 0.1407 0.039 Uiso calc R 1 1
H H14B 0.4269 0.8770 0.2020 0.039 Uiso calc R 1 1
C C21 1.1141(13) 0.6545(7) 0.4948(11) 0.0213(4) Uani d U 1 1
H H21 1.0934 0.5806 0.4916 0.026 Uiso calc R 1 1
C C22 1.0850(13) 0.7245(7) 0.3609(12) 0.0212(4) Uani d U 1 1
H H22 1.0423 0.7067 0.2528 0.025 Uiso calc R 1 1
C C23 1.1333(14) 0.8199(7) 0.4191(11) 0.0212(4) Uani d U 1 1
H H23 1.1263 0.8837 0.3600 0.025 Uiso calc R 1 1
C C24 1.1891(14) 0.8101(7) 0.5708(11) 0.0212(4) Uani d U 1 1
H H24 1.2253 0.8677 0.6397 0.025 Uiso calc R 1 1
C C25 1.1787(14) 0.7096(7) 0.6224(12) 0.0212(4) Uani d U 1 1
H H25 1.2126 0.6841 0.7281 0.025 Uiso calc R 1 1
P P1 0.9812(4) 0.99521(19) 0.0244(3) 0.0242(6) Uani d . 1 1
F F1 0.8990(11) 1.0087(5) 0.1850(7) 0.0436(17) Uani d . 1 1
F F2 1.1952(10) 1.0018(5) 0.1046(8) 0.0449(18) Uani d . 1 1
F F3 1.0658(10) 0.9805(5) -0.1339(8) 0.0411(17) Uani d . 1 1
F F4 0.7737(10) 0.9866(5) -0.0536(9) 0.050(2) Uani d . 1 1
F F5 0.9791(11) 1.1130(5) 0.0040(9) 0.0446(19) Uani d . 1 1
F F6 0.9838(9) 0.8770(4) 0.0486(7) 0.0341(15) Uani d . 1 1

loop_
_atom_site_aniso_label
_atom_site_aniso_U_11
_atom_site_aniso_U_22
_atom_site_aniso_U_33
_atom_site_aniso_U_12
_atom_site_aniso_U_13
_atom_site_aniso_U_23
Fe1 0.0192(5) 0.0146(6) 0.0278(6) -0.0012(5) 0.0023(4) 0.0012(5)
C1 0.0197(6) 0.0153(6) 0.0284(7) -0.0011(6) 0.0024(5) 0.0011(6)
C2 0.0197(6) 0.0153(6) 0.0283(7) -0.0011(6) 0.0024(5) 0.0011(6)
C3 0.0197(6) 0.0153(6) 0.0284(7) -0.0011(6) 0.0024(5) 0.0011(6)
C4 0.0198(6) 0.0153(6) 0.0283(7) -0.0011(6) 0.0024(5) 0.0011(6)
C5 0.0198(6) 0.0154(6) 0.0284(7) -0.0011(6) 0.0024(5) 0.0011(6)
C6 0.0198(6) 0.0154(6) 0.0284(7) -0.0011(6) 0.0024(5) 0.0011(6)
Cl1 0.0391(15) 0.0108(12) 0.0418(16) -0.0043(10) -0.0007(12) 0.0005(11)
N1 0.019(4) 0.021(4) 0.028(4) 0.003(3) 0.005(3) 0.000(4)
C11 0.049(7) 0.018(5) 0.021(5) -0.008(5) 0.008(5) -0.010(4)
C12 0.063(9) 0.041(8) 0.021(6) 0.021(6) -0.001(5) -0.005(5)
C13 0.034(6) 0.065(10) 0.026(5) 0.000(6) -0.001(4) 0.006(6)
C14 0.036(6) 0.031(6) 0.030(6) 0.014(5) 0.001(5) 0.005(5)
C21 0.0199(6) 0.0154(6) 0.0285(7) -0.0010(6) 0.0024(5) 0.0011(6)
C22 0.0198(6) 0.0155(6) 0.0284(7) -0.0010(6) 0.0024(5) 0.0011(6)
C23 0.0198(6) 0.0154(6) 0.0284(7) -0.0011(6) 0.0024(5) 0.0012(6)
C24 0.0198(6) 0.0155(6) 0.0284(7) -0.0010(6) 0.0024(5) 0.0012(6)
C25 0.0198(6) 0.0154(6) 0.0285(7) -0.0011(6) 0.0023(5) 0.0011(6)
P1 0.0314(14) 0.0117(13) 0.0283(14) -0.0015(10) -0.0041(11) -0.0030(10)
F1 0.072(5) 0.026(3) 0.032(3) -0.007(3) 0.003(3) -0.003(3)
F2 0.039(4) 0.018(3) 0.072(5) 0.009(3) -0.024(3) -0.006(3)
F3 0.052(4) 0.028(4) 0.045(4) -0.004(3) 0.014(3) -0.008(3)
F4 0.049(4) 0.017(3) 0.075(5) -0.006(3) -0.037(4) 0.003(3)
F5 0.063(5) 0.015(3) 0.053(4) -0.002(3) -0.005(4) -0.001(3)
F6 0.043(4) 0.008(3) 0.048(4) 0.007(2) -0.012(3) -0.004(3)

loop_
_atom_type_symbol
_atom_type_description
_atom_type_scat_dispersion_real
_atom_type_scat_dispersion_imag
_atom_type_scat_source
C C 0.0033 0.0016 'International Tables Vol C Tables 4.2.6.8 and 6.1.1.4'
H H 0.0000 0.0000 'International Tables Vol C Tables 4.2.6.8 and 6.1.1.4'
N N 0.0061 0.0033 'International Tables Vol C Tables 4.2.6.8 and 6.1.1.4'
F F 0.0171 0.0103 'International Tables Vol C Tables 4.2.6.8 and 6.1.1.4'
P P 0.1023 0.0942 'International Tables Vol C Tables 4.2.6.8 and 6.1.1.4'
Cl Cl 0.1484 0.1585 'International Tables Vol C Tables 4.2.6.8 and 6.1.1.4'
Fe Fe 0.3463 0.8444 'International Tables Vol C Tables 4.2.6.8 and 6.1.1.4'

loop_
_geom_angle_atom_site_label_1
_geom_angle_atom_site_label_2
_geom_angle_atom_site_label_3
_geom_angle
Fe1 C3 H3 118.0
Fe1 C4 H4 118.7
Fe1 C5 H5 120.3
Fe1 C6 H6 118.7
Fe1 C21 H21 125.9
Fe1 C22 H22 127.2
Fe1 C23 H23 126.1
Fe1 C24 H24 123.6
Fe1 C25 H25 127.2
C1 C2 C3 113.7(8)
C1 Fe1 C2 38.3(4)
C1 C2 Fe1 65.1(5)
C1 C6 C5 121.1(9)
C1 C6 Fe1 71.5(6)
C1 C6 H6 118.7
C2 C1 Cl1 124.3(7)
C2 C1 Fe1 76.6(5)
C2 C3 Fe1 77.2(5)
C2 C3 H3 118.0
C2 N1 C11 126.4(9)
C2 N1 C14 120.2(9)
C3 Fe1 C1 70.5(4)
C3 Fe1 C2 38.7(4)
C3 Fe1 C4 39.3(4)
C3 C2 Fe1 64.1(5)
C3 C4 Fe1 69.6(5)
C3 C4 H4 118.7
C3 Fe1 C23 101.2(4)
C4 Fe1 C1 84.1(4)
C4 Fe1 C2 70.3(4)
C4 C3 C2 123.5(9)
C4 C3 Fe1 71.2(6)
C4 C5 C6 118.2(9)
C4 C5 Fe1 71.1(6)
C4 C3 H3 118.0
C4 C5 H5 120.3
C5 Fe1 C1 72.3(4)
C5 Fe1 C2 84.4(4)
C5 Fe1 C3 71.6(4)
C5 Fe1 C4 39.3(4)
C5 Fe1 C23 135.4(4)
C5 Fe1 C25 103.7(4)
C5 C4 Fe1 69.6(5)
C5 C6 Fe1 70.5(6)
C5 C4 C3 120.2(9)
C5 C4 H4 118.7
C5 C6 H6 118.7
C6 Fe1 C1 39.6(4)
C6 Fe1 C2 70.4(4)
C6 Fe1 C3 84.3(4)
C6 Fe1 C4 71.2(4)
C6 Fe1 C5 40.1(3)
C6 Fe1 C23 171.4(4)
C6 Fe1 C25 104.1(4)
C6 C1 Fe1 68.9(5)
C6 C1 C2 122.3(9)
C6 C1 Cl1 113.0(7)
C6 C5 Fe1 69.4(6)
C6 C5 H5 120.3
Cl1 C1 Fe1 133.1(5)
H11A C11 H11B 109.1
C11 C12 H12A 111.5
C11 C12 H12B 111.5
H12A C12 H12B 109.3
C12 C11 H11A 111.2
C12 C11 H11B 111.2
C12 C13 C14 104.1(9)
C12 C13 H13A 110.9
C12 C13 H13B 110.9
C13 C12 C11 101.3(9)
C13 C12 H12A 111.5
C13 C12 H12B 111.5
C13 C14 H14A 111.5
C13 C14 H14B 111.5
H13A C13 H13B 109.0
C14 C13 H13A 110.9
C14 C13 H13B 110.9
C14 N1 C11 111.8(8)
H14A C14 H14B 109.4
C21 Fe1 C1 103.7(4)
C21 Fe1 C2 122.2(4)
C21 Fe1 C3 153.2(4)
C21 Fe1 C4 167.0(4)
C21 Fe1 C5 132.9(4)
C21 Fe1 C6 108.2(4)
C21 Fe1 C22 43.7(4)
C21 Fe1 C23 69.6(4)
C21 Fe1 C24 67.1(4)
C21 Fe1 C25 39.9(4)
C21 C25 Fe1 68.4(6)
C21 C25 C24 105.5(9)
C21 C22 Fe1 67.1(5)
C21 C22 H22 127.2
C21 C25 H25 127.2
C22 Fe1 C1 113.7(4)
C22 Fe1 C2 102.5(4)
C22 Fe1 C3 113.2(4)
C22 Fe1 C4 142.3(4)
C22 Fe1 C5 173.0(4)
C22 Fe1 C6 143.1(4)
C22 Fe1 C23 40.2(4)
C22 Fe1 C24 66.6(4)
C22 Fe1 C25 70.0(4)
C22 C21 Fe1 69.2(5)
C22 C23 Fe1 69.0(6)
C22 C23 H23 126.1
C22 C21 H21 125.9
C23 Fe1 C1 148.5(4)
C23 Fe1 C2 118.0(4)
C23 Fe1 C4 109.0(4)
C23 C22 Fe1 70.8(6)
C23 C22 C21 105.7(8)
C23 C22 H22 127.2
C23 C24 Fe1 71.4(6)
C23 C24 C25 112.7(9)
C23 C24 H24 123.6
C24 Fe1 C1 167.1(4)
C24 Fe1 C2 154.2(4)
C24 Fe1 C3 121.9(4)
C24 Fe1 C4 103.3(4)
C24 Fe1 C5 106.7(4)
C24 Fe1 C6 132.6(4)
C24 Fe1 C23 38.8(4)
C24 Fe1 C25 40.8(3)
C24 C25 Fe1 69.3(6)
C24 C25 H25 127.2
C24 C23 C22 107.9(9)
C24 C23 Fe1 69.8(6)
C24 C23 H23 126.1
C25 Fe1 C1 126.4(4)
C25 Fe1 C2 160.1(4)
C25 Fe1 C3 161.1(4)
C25 Fe1 C4 127.1(4)
C25 Fe1 C23 68.7(4)
C25 C24 Fe1 70.0(6)
C25 C21 Fe1 71.7(6)
C25 C21 C22 108.3(8)
C25 C21 H21 125.9
C25 C24 H24 123.6
N1 C2 Fe1 135.2(6)
N1 C2 C1 125.3(9)
N1 C2 C3 120.5(9)
N1 C11 C12 102.8(8)
N1 C11 H11A 111.2
N1 C11 H11B 111.2
N1 C14 C13 101.1(9)
N1 C14 H14A 111.5
N1 C14 H14B 111.5
F1 P1 F5 89.2(4)
F1 P1 F6 89.7(4)
F1 P1 F2 90.0(4)
F2 P1 F6 89.8(3)
F3 P1 F5 91.4(4)
F3 P1 F6 89.6(4)
F3 P1 F2 89.2(4)
F3 P1 F1 179.0(4)
F4 P1 F3 90.6(4)
F4 P1 F1 90.1(5)
F4 P1 F5 91.4(4)
F4 P1 F2 178.9(4)
F4 P1 F6 89.1(3)
F5 P1 F6 178.8(4)
F5 P1 F2 89.6(4)

loop_
_geom_bond_atom_site_label_1
_geom_bond_atom_site_label_2
_geom_bond_distance
Fe1 C1 2.085(10)
Fe1 C2 2.237(8)
Fe1 C3 2.064(10)
Fe1 C4 2.085(10)
Fe1 C5 2.067(10)
Fe1 C6 2.052(10)
Fe1 C21 2.008(9)
Fe1 C22 2.038(10)
Fe1 C23 2.061(10)
Fe1 C24 2.041(10)
Fe1 C25 2.051(10)
C1 C2 1.425(14)
C3 C2 1.435(14)
C3 H3 1.0000
C3 C4 1.394(14)
C4 H4 1.0000
C5 C4 1.395(13)
C5 H5 1.0000
C6 C5 1.411(12)
C6 H6 1.0000
C1 C6 1.402(14)
Cl1 C1 1.728(10)
N1 C2 1.344(11)
N1 C11 1.484(12)
N1 C14 1.482(13)
C11 C12 1.558(15)
C11 H11A 0.9900
C11 H11B 0.9900
C12 H12A 0.9900
C12 H12B 0.9900
C13 C12 1.508(17)
C13 H13A 0.9900
C13 H13B 0.9900
C14 C13 1.524(17)
C14 H14A 0.9900
C14 H14B 0.9900
C21 H21 1.0000
C22 C21 1.506(13)
C22 H22 1.0000
C23 C22 1.407(13)
C23 H23 1.0000
C23 C24 1.364(14)
C24 H24 1.0000
C25 C24 1.425(12)
C25 H25 1.0000
C25 C21 1.386(14)
P1 F1 1.585(7)
P1 F2 1.600(7)
P1 F3 1.575(7)
P1 F4 1.554(7)
P1 F5 1.588(7)
P1 F6 1.599(6)
